data_9004149
loop_
_publ_author_name
'Makovicky, E.'
'Skinner, B. J.'

_publ_section_title
;
 Studies of the sulfosalts of copper
 VII. Crystal structures of the exolution products Cu12.3Sb4S13
 and Cu13.8Sb4S13 of unsubstituted synthetic tetrahedrite
 Sample: Cu-rich tetrahedrite Cu13.8Sb4S13
;
_journal_name_full 'The Canadian Mineralogist'
_journal_page_first 619
_journal_page_last 634
_journal_volume 17
_journal_year 1979
_chemical_compound_source Synthetic
_chemical_formula_sum 'Cu10.02 S12.88 Sb4'
_chemical_name_mineral Tetrahedrite
_space_group_IT_number 217
_symmetry_space_group_name_Hall 'I -4 2 3'
_symmetry_space_group_name_H-M 'I -4 3 m'
_cell_angle_alpha 90
_cell_angle_beta 90
_cell_angle_gamma 90
_cell_length_a 10.448
_cell_length_b 10.448
_cell_length_c 10.448
_cell_formula_units_Z 2
_cell_volume 1140.511
_database_code_amcsd 0005172
_exptl_crystal_density_diffrn 4.475
_cod_database_code 9004149

loop_
_space_group_symop_operation_xyz
x,y,z
1/2+x,1/2+y,1/2+z
-z,x,-y
1/2-z,1/2+x,1/2-y
-y,z,-x
1/2-y,1/2+z,1/2-x
-x,y,-z
1/2-x,1/2+y,1/2-z
x,-z,-y
1/2+x,1/2-z,1/2-y
z,-y,-x
1/2+z,1/2-y,1/2-x
y,-x,-z
1/2+y,1/2-x,1/2-z
x,z,y
1/2+x,1/2+z,1/2+y
z,y,x
1/2+z,1/2+y,1/2+x
y,x,z
1/2+y,1/2+x,1/2+z
-z,-x,y
1/2-z,1/2-x,1/2+y
-y,-z,x
1/2-y,1/2-z,1/2+x
-x,-y,z
1/2-x,1/2-y,1/2+z
z,-x,-y
1/2+z,1/2-x,1/2-y
y,-z,-x
1/2+y,1/2-z,1/2-x
x,-y,-z
1/2+x,1/2-y,1/2-z
-x,z,-y
1/2-x,1/2+z,1/2-y
-z,y,-x
1/2-z,1/2+y,1/2-x
-y,x,-z
1/2-y,1/2+x,1/2-z
-x,-z,y
1/2-x,1/2-z,1/2+y
-z,-y,x
1/2-z,1/2-y,1/2+x
-y,-x,z
1/2-y,1/2-x,1/2+z
z,x,y
1/2+z,1/2+x,1/2+y
y,z,x
1/2+y,1/2+z,1/2+x

loop_
_atom_site_aniso_label
_atom_site_aniso_U_11
_atom_site_aniso_U_22
_atom_site_aniso_U_33
_atom_site_aniso_U_12
_atom_site_aniso_U_13
_atom_site_aniso_U_23
Cu1 0.03152 0.02433 0.02433 0.00000 0.00000 0.00000
Cu2 0.02433 0.11116 0.11116 0.00000 0.00000 0.07189
S1 0.02212 0.02212 0.01936 -0.00719 -0.00332 -0.00332
S2 0.02710 0.02710 0.02710 0.00000 0.00000 0.00000
Sb 0.02765 0.02765 0.02765 -0.00608 -0.00608 -0.00608

loop_
_atom_site_label
_atom_site_fract_x
_atom_site_fract_y
_atom_site_fract_z
_atom_site_occupancy
_atom_site_U_iso_or_equiv
Cu1 0.25000 0.50000 0.00000 0.67000 0.02672
Cu2 0.21570 0.00000 0.00000 1.00000 0.08220
S1 0.11370 0.11370 0.36130 0.99000 0.02115
S2 0.00000 0.00000 0.00000 1.00000 0.02710
Sb 0.26630 0.26630 0.26630 1.00000 0.02761

loop_
_cod_related_entry_id
_cod_related_entry_database
_cod_related_entry_code
1 AMCSD 0005172
